data_7104838
loop_
_publ_author_name
'Patient, Lee'
'Berry, Malcolm B.'
'Coles, Simon J.'
'Hursthouse, Mike B.'
'Kilburn, Jeremy D.'

_publ_section_title
;
 Lewis acid mediated cyclisations of silylated methylenecyclopropyl
 hydrazones
;
_journal_coden_ASTM CHCOFS
_journal_issue 20
_journal_name_full
;
 Chemical Communications (Cambridge, United Kingdom)
;
_journal_page_first 2552
_journal_page_last 2553
_journal_paper_doi 10.1039/b306636c
_journal_year 2003
_chemical_formula_sum 'C17 H26 N2 O2 S Si'
_chemical_formula_weight 350.55
_space_group_IT_number 2
_symmetry_cell_setting triclinic
_symmetry_space_group_name_Hall '-P 1'
_symmetry_space_group_name_H-M 'P -1'
_atom_sites_solution_hydrogens geom
_atom_sites_solution_primary direct
_atom_sites_solution_secondary difmap
_audit_creation_method SHELXL-97
_cell_angle_alpha 113.047(2)
_cell_angle_beta 96.842(2)
_cell_angle_gamma 93.051(4)
_cell_formula_units_Z 2
_cell_length_a 8.5369(4)
_cell_length_b 9.7508(4)
_cell_length_c 12.0846(7)
_cell_measurement_reflns_used 26695
_cell_measurement_temperature 120(2)
_cell_measurement_theta_max 27.48
_cell_measurement_theta_min 1.02
_cell_volume 913.55(8)
_computing_cell_refinement 'DENZO & COLLECT'
_computing_data_collection 'DENZO (Otwinowski & Minor, 1997) & COLLECT (Hooft, 1998)'
_computing_data_reduction 'DENZO & COLLECT'
_computing_structure_refinement 'SHELXL-97 (Sheldrick, 1997)'
_computing_structure_solution 'SHELXS-97 (Sheldrick, 1997)'
_diffrn_ambient_temperature 120(2)
_diffrn_detector_area_resol_mean 9.091
_diffrn_measured_fraction_theta_full 0.983
_diffrn_measured_fraction_theta_max 0.983
_diffrn_measurement_device_type 'Nonius KappaCCD'
_diffrn_measurement_method '\f and \w scans'
_diffrn_radiation_monochromator graphite
_diffrn_radiation_source 'Nonius FR591 rotating anode'
_diffrn_radiation_type MoK\a
_diffrn_radiation_wavelength 0.71073
_diffrn_reflns_av_R_equivalents 0.0780
_diffrn_reflns_av_sigmaI/netI 0.0637
_diffrn_reflns_limit_h_max 10
_diffrn_reflns_limit_h_min -11
_diffrn_reflns_limit_k_max 12
_diffrn_reflns_limit_k_min -12
_diffrn_reflns_limit_l_max 15
_diffrn_reflns_limit_l_min -15
_diffrn_reflns_number 12944
_diffrn_reflns_theta_full 27.45
_diffrn_reflns_theta_max 27.45
_diffrn_reflns_theta_min 2.28
_diffrn_standards_decay_% 0
_exptl_absorpt_coefficient_mu 0.253
_exptl_absorpt_correction_T_max 0.9800
_exptl_absorpt_correction_T_min 0.9324
_exptl_absorpt_correction_type multi-scan
_exptl_absorpt_process_details 'SORTAV Blessing (1997)'
_exptl_crystal_colour colourless
_exptl_crystal_density_diffrn 1.274
_exptl_crystal_density_method 'not measured'
_exptl_crystal_description plate
_exptl_crystal_F_000 376
_exptl_crystal_size_max 0.28
_exptl_crystal_size_mid 0.22
_exptl_crystal_size_min 0.08
_refine_diff_density_max 1.062
_refine_diff_density_min -0.558
_refine_diff_density_rms 0.077
_refine_ls_extinction_coef 0.006(5)
_refine_ls_extinction_expression Fc^*^=kFc[1+0.001xFc^2^\l^3^/sin(2\q)]^-1/4^
_refine_ls_extinction_method SHELXL
_refine_ls_goodness_of_fit_ref 1.009
_refine_ls_hydrogen_treatment riding
_refine_ls_matrix_type full
_refine_ls_number_parameters 217
_refine_ls_number_reflns 4105
_refine_ls_number_restraints 0
_refine_ls_restrained_S_all 1.009
_refine_ls_R_factor_all 0.0722
_refine_ls_R_factor_gt 0.0539
_refine_ls_shift/su_max 0.072
_refine_ls_shift/su_mean 0.002
_refine_ls_structure_factor_coef Fsqd
_refine_ls_weighting_details 'calc w=1/[\s^2^(Fo^2^)+(0.0914P)^2^+0.4437P] where P=(Fo^2^+2Fc^2^)/3'
_refine_ls_weighting_scheme calc
_refine_ls_wR_factor_gt 0.1429
_refine_ls_wR_factor_ref 0.1564
_reflns_number_gt 3222
_reflns_number_total 4105
_reflns_threshold_expression >2sigma(I)
_cod_data_source_file b306636c.txt
_cod_data_source_block 11b
_cod_depositor_comments
;
The following automatic conversions were performed:
'_symmetry_cell_setting' value 'Triclinic' changed to 'triclinic'
according to '/home/saulius/struct/CIF-dictionaries/cif_core.dic'
dictionary named 'cif_core.dic' version 2.4.1 from 2010-06-29.

Automatic conversion script
Id: cif_fix_enum 1527 2010-12-29 10:47:43Z saulius 
;
_cod_original_sg_symbol_H-M P-1
_cod_database_code 7104838

loop_
_symmetry_equiv_pos_as_xyz
'x, y, z'
'-x, -y, -z'

loop_
_atom_site_label
_atom_site_type_symbol
_atom_site_fract_x
_atom_site_fract_y
_atom_site_fract_z
_atom_site_U_iso_or_equiv
_atom_site_adp_type
_atom_site_occupancy
_atom_site_symmetry_multiplicity
_atom_site_calc_flag
_atom_site_refinement_flags
_atom_site_disorder_assembly
_atom_site_disorder_group
C1 C -0.4482(3) 0.4640(3) 0.3396(3) 0.0381(6) Uani 1 1 d . . .
H1A H -0.5386 0.4308 0.3694 0.057 Uiso 1 1 calc R . .
H1B H -0.4755 0.4386 0.2523 0.057 Uiso 1 1 calc R . .
H1C H -0.4225 0.5727 0.3831 0.057 Uiso 1 1 calc R . .
C2 C -0.3070(3) 0.3868(3) 0.3613(2) 0.0309(5) Uani 1 1 d . . .
C3 C -0.1639(4) 0.4155(3) 0.3276(3) 0.0506(8) Uani 1 1 d . . .
H3 H -0.1549 0.4859 0.2916 0.061 Uiso 1 1 calc R . .
C4 C -0.0327(3) 0.3438(3) 0.3454(3) 0.0460(7) Uani 1 1 d . . .
H4 H 0.0650 0.3648 0.3218 0.055 Uiso 1 1 calc R . .
C5 C -0.0461(3) 0.2415(2) 0.3978(2) 0.0242(5) Uani 1 1 d . . .
C6 C -0.1885(3) 0.2108(3) 0.4329(2) 0.0287(5) Uani 1 1 d . . .
H6 H -0.1969 0.1411 0.4695 0.034 Uiso 1 1 calc R . .
C7 C -0.3178(3) 0.2828(3) 0.4138(2) 0.0299(5) Uani 1 1 d . . .
H7 H -0.4156 0.2611 0.4369 0.036 Uiso 1 1 calc R . .
C8 C -0.0991(2) -0.1459(2) 0.1473(2) 0.0276(5) Uani 1 1 d . . .
H8 H -0.1899 -0.0893 0.1785 0.033 Uiso 1 1 calc R . .
C9 C -0.0879(3) -0.1771(3) 0.0156(2) 0.0313(5) Uani 1 1 d . . .
H9A H -0.1061 -0.0880 -0.0023 0.038 Uiso 1 1 calc R . .
H9B H -0.1648 -0.2628 -0.0406 0.038 Uiso 1 1 calc R . .
C10 C 0.0861(3) -0.2152(3) 0.0067(2) 0.0287(5) Uani 1 1 d . . .
H10A H 0.0889 -0.3212 -0.0484 0.034 Uiso 1 1 calc R . .
H10B H 0.1449 -0.1497 -0.0231 0.034 Uiso 1 1 calc R . .
C11 C 0.1571(2) -0.1858(2) 0.13967(19) 0.0212(4) Uani 1 1 d . . .
C12 C -0.0929(3) -0.2938(2) 0.1653(2) 0.0263(5) Uani 1 1 d . . .
H12A H -0.1256 -0.2839 0.2437 0.032 Uiso 1 1 calc R . .
H12B H -0.1609 -0.3775 0.0981 0.032 Uiso 1 1 calc R . .
C13 C 0.0838(3) -0.3161(2) 0.1641(2) 0.0239(5) Uani 1 1 d . . .
C14 C 0.1566(3) -0.4198(3) 0.1874(3) 0.0417(6) Uani 1 1 d . . .
H14A H 0.2684 -0.4189 0.1906 0.050 Uiso 1 1 calc R . .
H14B H 0.0973 -0.4954 0.2011 0.050 Uiso 1 1 calc R . .
C15 C 0.4258(3) 0.0379(3) 0.1486(2) 0.0307(5) Uani 1 1 d . . .
H15A H 0.3778 0.1197 0.2066 0.046 Uiso 1 1 calc R . .
H15B H 0.3823 0.0230 0.0655 0.046 Uiso 1 1 calc R . .
H15C H 0.5410 0.0633 0.1621 0.046 Uiso 1 1 calc R . .
C16 C 0.4679(3) -0.1160(3) 0.3259(2) 0.0355(6) Uani 1 1 d . . .
H16A H 0.5840 -0.1065 0.3333 0.053 Uiso 1 1 calc R . .
H16B H 0.4313 -0.2043 0.3395 0.053 Uiso 1 1 calc R . .
H16C H 0.4346 -0.0261 0.3865 0.053 Uiso 1 1 calc R . .
C17 C 0.4607(3) -0.2953(3) 0.0511(3) 0.0441(7) Uani 1 1 d . . .
H17A H 0.4030 -0.3132 -0.0293 0.066 Uiso 1 1 calc R . .
H17B H 0.4471 -0.3863 0.0665 0.066 Uiso 1 1 calc R . .
H17C H 0.5737 -0.2685 0.0536 0.066 Uiso 1 1 calc R . .
N1 N 0.0899(2) -0.0254(2) 0.33419(17) 0.0242(4) Uani 1 1 d . . .
N2 N 0.0614(2) -0.0609(2) 0.20614(17) 0.0233(4) Uani 1 1 d . . .
O1 O 0.25392(18) 0.21910(17) 0.39503(15) 0.0293(4) Uani 1 1 d . . .
O2 O 0.12777(18) 0.15110(17) 0.54365(14) 0.0269(4) Uani 1 1 d . . .
Si1 Si 0.38061(7) -0.13740(7) 0.17092(6) 0.0250(2) Uani 1 1 d . . .
S1 S 0.12004(6) 0.15244(6) 0.42404(5) 0.02323(19) Uani 1 1 d . . .
H1 H 0.029(4) -0.074(3) 0.361(3) 0.040(8) Uiso 1 1 d . . .

loop_
_atom_site_aniso_label
_atom_site_aniso_U_11
_atom_site_aniso_U_22
_atom_site_aniso_U_33
_atom_site_aniso_U_23
_atom_site_aniso_U_13
_atom_site_aniso_U_12
C1 0.0362(14) 0.0345(13) 0.0448(15) 0.0160(12) 0.0063(11) 0.0147(11)
C2 0.0307(13) 0.0246(11) 0.0360(13) 0.0090(10) 0.0091(10) 0.0095(9)
C3 0.0468(17) 0.0525(18) 0.082(2) 0.0507(18) 0.0297(15) 0.0215(14)
C4 0.0360(15) 0.0501(17) 0.075(2) 0.0433(16) 0.0271(14) 0.0170(12)
C5 0.0225(11) 0.0177(10) 0.0320(12) 0.0077(9) 0.0100(9) 0.0046(8)
C6 0.0214(11) 0.0266(11) 0.0418(14) 0.0171(10) 0.0069(9) 0.0029(9)
C7 0.0208(11) 0.0298(12) 0.0403(14) 0.0142(11) 0.0084(9) 0.0049(9)
C8 0.0137(10) 0.0235(11) 0.0413(13) 0.0090(10) 0.0017(9) 0.0026(8)
C9 0.0199(11) 0.0324(12) 0.0412(14) 0.0166(11) -0.0037(9) 0.0032(9)
C10 0.0217(11) 0.0315(12) 0.0324(12) 0.0141(10) -0.0012(9) 0.0008(9)
C11 0.0161(10) 0.0198(10) 0.0264(11) 0.0072(9) 0.0035(8) 0.0051(8)
C12 0.0194(11) 0.0232(11) 0.0323(12) 0.0069(9) 0.0038(9) 0.0016(8)
C13 0.0211(11) 0.0203(10) 0.0265(11) 0.0054(9) 0.0036(8) 0.0024(8)
C14 0.0380(15) 0.0354(14) 0.0528(17) 0.0191(13) 0.0060(12) 0.0042(11)
C15 0.0255(12) 0.0314(12) 0.0327(13) 0.0093(10) 0.0093(9) -0.0005(9)
C16 0.0252(12) 0.0335(13) 0.0458(15) 0.0164(11) -0.0047(10) 0.0041(10)
C17 0.0232(13) 0.0356(14) 0.0596(18) 0.0019(13) 0.0126(11) 0.0083(10)
N1 0.0209(9) 0.0175(9) 0.0324(11) 0.0069(8) 0.0082(8) 0.0028(7)
N2 0.0150(9) 0.0211(9) 0.0317(10) 0.0080(8) 0.0037(7) 0.0042(7)
O1 0.0219(8) 0.0238(8) 0.0393(9) 0.0078(7) 0.0123(7) -0.0014(6)
O2 0.0223(8) 0.0237(8) 0.0315(9) 0.0073(7) 0.0054(6) 0.0014(6)
Si1 0.0146(3) 0.0234(3) 0.0330(4) 0.0066(3) 0.0037(2) 0.0046(2)
S1 0.0167(3) 0.0180(3) 0.0328(3) 0.0067(2) 0.0077(2) 0.00178(19)

loop_
_atom_type_symbol
_atom_type_description
_atom_type_scat_dispersion_real
_atom_type_scat_dispersion_imag
_atom_type_scat_source
C C 0.0033 0.0016 'International Tables Vol C Tables 4.2.6.8 and 6.1.1.4'
H H 0.0000 0.0000 'International Tables Vol C Tables 4.2.6.8 and 6.1.1.4'
N N 0.0061 0.0033 'International Tables Vol C Tables 4.2.6.8 and 6.1.1.4'
O O 0.0106 0.0060 'International Tables Vol C Tables 4.2.6.8 and 6.1.1.4'
Si Si 0.0817 0.0704 'International Tables Vol C Tables 4.2.6.8 and 6.1.1.4'
S S 0.1246 0.1234 'International Tables Vol C Tables 4.2.6.8 and 6.1.1.4'

loop_
_geom_angle_atom_site_label_1
_geom_angle_atom_site_label_2
_geom_angle_atom_site_label_3
_geom_angle
_geom_angle_site_symmetry_1
_geom_angle_site_symmetry_3
_geom_angle_publ_flag
C2 C1 H1A 109.5 . . ?
C2 C1 H1B 109.5 . . ?
H1A C1 H1B 109.5 . . ?
C2 C1 H1C 109.5 . . ?
H1A C1 H1C 109.5 . . ?
H1B C1 H1C 109.5 . . ?
C3 C2 C7 118.4(2) . . ?
C3 C2 C1 120.6(2) . . ?
C7 C2 C1 121.0(2) . . ?
C2 C3 C4 121.4(2) . . ?
C2 C3 H3 119.3 . . ?
C4 C3 H3 119.3 . . ?
C5 C4 C3 119.2(2) . . ?
C5 C4 H4 120.4 . . ?
C3 C4 H4 120.4 . . ?
C4 C5 C6 120.6(2) . . ?
C4 C5 S1 119.81(18) . . ?
C6 C5 S1 119.54(17) . . ?
C7 C6 C5 119.3(2) . . ?
C7 C6 H6 120.3 . . ?
C5 C6 H6 120.3 . . ?
C6 C7 C2 121.1(2) . . ?
C6 C7 H7 119.5 . . ?
C2 C7 H7 119.5 . . ?
N2 C8 C9 99.68(18) . . ?
N2 C8 C12 104.33(17) . . ?
C9 C8 C12 108.93(19) . . ?
N2 C8 H8 114.2 . . ?
C9 C8 H8 114.2 . . ?
C12 C8 H8 114.2 . . ?
C8 C9 C10 101.99(17) . . ?
C8 C9 H9A 111.4 . . ?
C10 C9 H9A 111.4 . . ?
C8 C9 H9B 111.4 . . ?
C10 C9 H9B 111.4 . . ?
H9A C9 H9B 109.2 . . ?
C11 C10 C9 103.90(18) . . ?
C11 C10 H10A 111.0 . . ?
C9 C10 H10A 111.0 . . ?
C11 C10 H10B 111.0 . . ?
C9 C10 H10B 111.0 . . ?
H10A C10 H10B 109.0 . . ?
N2 C11 C13 101.59(16) . . ?
N2 C11 C10 98.79(16) . . ?
C13 C11 C10 105.70(17) . . ?
N2 C11 Si1 115.98(14) . . ?
C13 C11 Si1 119.78(15) . . ?
C10 C11 Si1 112.38(14) . . ?
C13 C12 C8 101.65(17) . . ?
C13 C12 H12A 111.4 . . ?
C8 C12 H12A 111.4 . . ?
C13 C12 H12B 111.4 . . ?
C8 C12 H12B 111.4 . . ?
H12A C12 H12B 109.3 . . ?
C14 C13 C11 128.0(2) . . ?
C14 C13 C12 126.7(2) . . ?
C11 C13 C12 105.11(17) . . ?
C13 C14 H14A 120.0 . . ?
C13 C14 H14B 120.0 . . ?
H14A C14 H14B 120.0 . . ?
Si1 C15 H15A 109.5 . . ?
Si1 C15 H15B 109.5 . . ?
H15A C15 H15B 109.5 . . ?
Si1 C15 H15C 109.5 . . ?
H15A C15 H15C 109.5 . . ?
H15B C15 H15C 109.5 . . ?
Si1 C16 H16A 109.5 . . ?
Si1 C16 H16B 109.5 . . ?
H16A C16 H16B 109.5 . . ?
Si1 C16 H16C 109.5 . . ?
H16A C16 H16C 109.5 . . ?
H16B C16 H16C 109.5 . . ?
Si1 C17 H17A 109.5 . . ?
Si1 C17 H17B 109.5 . . ?
H17A C17 H17B 109.5 . . ?
Si1 C17 H17C 109.5 . . ?
H17A C17 H17C 109.5 . . ?
H17B C17 H17C 109.5 . . ?
N2 N1 S1 116.40(14) . . ?
N2 N1 H1 117.1(19) . . ?
S1 N1 H1 111.3(19) . . ?
N1 N2 C8 112.19(17) . . ?
N1 N2 C11 110.13(16) . . ?
C8 N2 C11 96.41(15) . . ?
C16 Si1 C15 110.79(11) . . ?
C16 Si1 C17 110.90(13) . . ?
C15 Si1 C17 108.56(12) . . ?
C16 Si1 C11 112.56(11) . . ?
C15 Si1 C11 108.15(10) . . ?
C17 Si1 C11 105.67(11) . . ?
O1 S1 O2 119.10(10) . . ?
O1 S1 N1 108.76(10) . . ?
O2 S1 N1 102.98(10) . . ?
O1 S1 C5 107.67(10) . . ?
O2 S1 C5 108.64(10) . . ?
N1 S1 C5 109.39(10) . . ?

loop_
_geom_bond_atom_site_label_1
_geom_bond_atom_site_label_2
_geom_bond_distance
_geom_bond_site_symmetry_2
_geom_bond_publ_flag
C1 C2 1.504(3) . ?
C1 H1A 0.9800 . ?
C1 H1B 0.9800 . ?
C1 H1C 0.9800 . ?
C2 C3 1.382(4) . ?
C2 C7 1.395(3) . ?
C3 C4 1.391(4) . ?
C3 H3 0.9500 . ?
C4 C5 1.381(3) . ?
C4 H4 0.9500 . ?
C5 C6 1.389(3) . ?
C5 S1 1.763(2) . ?
C6 C7 1.383(3) . ?
C6 H6 0.9500 . ?
C7 H7 0.9500 . ?
C8 N2 1.502(3) . ?
C8 C9 1.515(3) . ?
C8 C12 1.543(3) . ?
C8 H8 1.0000 . ?
C9 C10 1.556(3) . ?
C9 H9A 0.9900 . ?
C9 H9B 0.9900 . ?
C10 C11 1.556(3) . ?
C10 H10A 0.9900 . ?
C10 H10B 0.9900 . ?
C11 N2 1.514(3) . ?
C11 C13 1.532(3) . ?
C11 Si1 1.897(2) . ?
C12 C13 1.536(3) . ?
C12 H12A 0.9900 . ?
C12 H12B 0.9900 . ?
C13 C14 1.317(3) . ?
C14 H14A 0.9500 . ?
C14 H14B 0.9500 . ?
C15 Si1 1.859(2) . ?
C15 H15A 0.9800 . ?
C15 H15B 0.9800 . ?
C15 H15C 0.9800 . ?
C16 Si1 1.858(3) . ?
C16 H16A 0.9800 . ?
C16 H16B 0.9800 . ?
C16 H16C 0.9800 . ?
C17 Si1 1.880(3) . ?
C17 H17A 0.9800 . ?
C17 H17B 0.9800 . ?
C17 H17C 0.9800 . ?
N1 N2 1.434(3) . ?
N1 S1 1.6319(18) . ?
N1 H1 0.86(3) . ?
O1 S1 1.4305(15) . ?
O2 S1 1.4444(17) . ?

loop_
_cod_related_entry_id
_cod_related_entry_database
_cod_related_entry_code
1 ChemSpider 4411217
